data_4514056
loop_
_publ_author_name
'Feng, Jian-Jun'
'Zhang, Junliang'

_publ_section_title
;
 Rhodium-Catalyzed Stereoselective Intramolecular Tandem Reaction of
 Vinyloxiranes with Alkynes: Atom- and Step-Economical Synthesis of
 Multifunctional Mono-, Bi-, and Tricyclic Compounds
;
_journal_issue 3
_journal_name_full 'ACS Catalysis'
_journal_page_first 1533
_journal_paper_doi 10.1021/acscatal.6b03399
_journal_volume 7
_journal_year 2017
_chemical_formula_sum 'C17 H21 N O3 S'
_chemical_formula_weight 319.41
_chemical_name_systematic
; 
 ? 
;
_space_group_IT_number 19
_symmetry_cell_setting orthorhombic
_symmetry_space_group_name_Hall 'P 2ac 2ab'
_symmetry_space_group_name_H-M 'P 21 21 21'
_atom_sites_solution_hydrogens geom
_atom_sites_solution_primary direct
_atom_sites_solution_secondary difmap
_audit_creation_method SHELXL-97
_cell_angle_alpha 90.00
_cell_angle_beta 90.00
_cell_angle_gamma 90.00
_cell_formula_units_Z 4
_cell_length_a 8.1166(5)
_cell_length_b 13.7700(8)
_cell_length_c 15.4267(9)
_cell_measurement_temperature 296(2)
_cell_volume 1724.17(18)
_computing_structure_refinement 'SHELXL-97 (Sheldrick, 2008)'
_computing_structure_solution 'SHELXS-97 (Sheldrick, 2008)'
_diffrn_ambient_temperature 296(2)
_diffrn_measured_fraction_theta_full 0.998
_diffrn_measured_fraction_theta_max 0.998
_diffrn_radiation_monochromator graphite
_diffrn_radiation_source 'fine-focus sealed tube'
_diffrn_radiation_type MoK\a
_diffrn_radiation_wavelength 0.71073
_diffrn_reflns_av_R_equivalents 0.0457
_diffrn_reflns_av_sigmaI/netI 0.0285
_diffrn_reflns_limit_h_max 9
_diffrn_reflns_limit_h_min -9
_diffrn_reflns_limit_k_max 16
_diffrn_reflns_limit_k_min -16
_diffrn_reflns_limit_l_max 16
_diffrn_reflns_limit_l_min -18
_diffrn_reflns_number 20157
_diffrn_reflns_theta_full 25.01
_diffrn_reflns_theta_max 25.01
_diffrn_reflns_theta_min 1.98
_exptl_absorpt_coefficient_mu 0.199
_exptl_absorpt_correction_T_max 0.9708
_exptl_absorpt_correction_T_min 0.9176
_exptl_absorpt_correction_type multi-scan
_exptl_absorpt_process_details sadabs
_exptl_crystal_colour colorless
_exptl_crystal_density_diffrn 1.230
_exptl_crystal_density_method 'not measured'
_exptl_crystal_description block
_exptl_crystal_F_000 680
_exptl_crystal_size_max 0.44
_exptl_crystal_size_mid 0.18
_exptl_crystal_size_min 0.15
_refine_diff_density_max 0.139
_refine_diff_density_min -0.161
_refine_diff_density_rms 0.030
_refine_ls_abs_structure_details 'Flack H D (1983), Acta Cryst. A39, 876-881'
_refine_ls_abs_structure_Flack 0.28(10)
_refine_ls_extinction_method none
_refine_ls_goodness_of_fit_ref 1.069
_refine_ls_hydrogen_treatment constr
_refine_ls_matrix_type full
_refine_ls_number_parameters 200
_refine_ls_number_reflns 3042
_refine_ls_number_restraints 0
_refine_ls_restrained_S_all 1.069
_refine_ls_R_factor_all 0.0498
_refine_ls_R_factor_gt 0.0358
_refine_ls_shift/su_max 0.001
_refine_ls_shift/su_mean 0.000
_refine_ls_structure_factor_coef Fsqd
_refine_ls_weighting_details 'calc w=1/[\s^2^(Fo^2^)+(0.0473P)^2^+0.1893P] where P=(Fo^2^+2Fc^2^)/3'
_refine_ls_weighting_scheme calc
_refine_ls_wR_factor_gt 0.0875
_refine_ls_wR_factor_ref 0.0956
_reflns_number_gt 2494
_reflns_number_total 3042
_reflns_threshold_expression >2sigma(I)
_cod_data_source_file cs6b03399_si_003.cif
_cod_data_source_block z
_cod_depositor_comments
;
The following automatic conversions were performed:

'_symmetry_cell_setting' value 'Orthorhombic' changed to
'orthorhombic' according to
/home/data/users/saulius/crontab/automatic-downloads/current/ACS/lib/dictionaries/cif_core.dic
dictionary named 'cif_core.dic' version 2.4.2 from 2011-04-26.

Automatic conversion script
Id: cif_fix_values 4973 2017-02-22 13:04:09Z antanas 
;
_cod_original_sg_symbol_H-M P2(1)2(1)2(1)
_cod_database_code 4514056

loop_
_symmetry_equiv_pos_as_xyz
'x, y, z'
'-x+1/2, -y, z+1/2'
'-x, y+1/2, -z+1/2'
'x+1/2, -y+1/2, -z'

loop_
_atom_site_label
_atom_site_type_symbol
_atom_site_fract_x
_atom_site_fract_y
_atom_site_fract_z
_atom_site_U_iso_or_equiv
_atom_site_adp_type
_atom_site_occupancy
_atom_site_symmetry_multiplicity
_atom_site_calc_flag
_atom_site_refinement_flags
S1 S 1.00009(7) 0.13178(4) 0.49102(4) 0.05157(18) Uani 1 1 d .
O1 O 0.9491(3) 0.21487(12) 0.44304(11) 0.0705(6) Uani 1 1 d .
O2 O 1.14431(19) 0.07901(16) 0.46655(13) 0.0717(6) Uani 1 1 d .
O3 O 0.9238(3) 0.30354(18) 0.85493(14) 0.0877(7) Uani 1 1 d .
N1 N 1.0352(2) 0.17088(14) 0.58971(13) 0.0516(5) Uani 1 1 d .
C1 C 0.8358(2) 0.05027(15) 0.49817(15) 0.0414(5) Uani 1 1 d .
C2 C 0.8635(3) -0.04750(17) 0.51126(18) 0.0564(6) Uani 1 1 d .
H2B H 0.9703 -0.0713 0.5164 0.068 Uiso 1 1 calc R
C3 C 0.7312(3) -0.10905(17) 0.51662(18) 0.0645(7) Uani 1 1 d .
H3A H 0.7497 -0.1750 0.5251 0.077 Uiso 1 1 calc R
C4 C 0.5713(3) -0.07589(18) 0.50982(19) 0.0590(6) Uani 1 1 d .
C5 C 0.5473(3) 0.02197(19) 0.4985(2) 0.0701(8) Uani 1 1 d .
H5A H 0.4404 0.0460 0.4950 0.084 Uiso 1 1 calc R
C6 C 0.6777(3) 0.08507(17) 0.49218(19) 0.0605(7) Uani 1 1 d .
H6A H 0.6590 0.1511 0.4839 0.073 Uiso 1 1 calc R
C7 C 0.4268(4) -0.1453(2) 0.5137(2) 0.0970(11) Uani 1 1 d .
H7A H 0.3259 -0.1097 0.5074 0.145 Uiso 1 1 calc R
H7B H 0.4269 -0.1784 0.5685 0.145 Uiso 1 1 calc R
H7C H 0.4359 -0.1920 0.4677 0.145 Uiso 1 1 calc R
C8 C 0.9380(3) 0.23951(16) 0.63125(17) 0.0507(6) Uani 1 1 d .
H8A H 0.8633 0.2797 0.6030 0.061 Uiso 1 1 calc R
C9 C 0.9644(3) 0.24097(17) 0.71634(16) 0.0527(6) Uani 1 1 d .
C10 C 1.0971(3) 0.16782(19) 0.74001(16) 0.0548(6) Uani 1 1 d .
H10A H 1.0599 0.1271 0.7883 0.066 Uiso 1 1 calc R
C11 C 1.1080(3) 0.10702(19) 0.65641(17) 0.0598(7) Uani 1 1 d .
H11A H 1.2216 0.0915 0.6426 0.072 Uiso 1 1 calc R
H11B H 1.0459 0.0472 0.6619 0.072 Uiso 1 1 calc R
C12 C 0.8847(4) 0.3055(2) 0.7787(2) 0.0649(7) Uani 1 1 d .
C13 C 0.7534(5) 0.3732(2) 0.7478(2) 0.0895(11) Uani 1 1 d .
H13A H 0.7128 0.4106 0.7958 0.134 Uiso 1 1 calc R
H13B H 0.6647 0.3364 0.7230 0.134 Uiso 1 1 calc R
H13C H 0.7983 0.4161 0.7049 0.134 Uiso 1 1 calc R
C14 C 1.2634(3) 0.2150(2) 0.76206(18) 0.0654(8) Uani 1 1 d .
H14A H 1.3018 0.2519 0.7125 0.078 Uiso 1 1 calc R
H14B H 1.2488 0.2597 0.8100 0.078 Uiso 1 1 calc R
C15 C 1.3905(3) 0.1409(2) 0.78587(19) 0.0681(8) Uani 1 1 d .
H15A H 1.3748 0.1071 0.8374 0.082 Uiso 1 1 calc R
C16 C 1.5206(4) 0.1198(2) 0.74105(19) 0.0720(8) Uani 1 1 d .
H16A H 1.5387 0.1563 0.6912 0.086 Uiso 1 1 calc R
C17 C 1.6446(4) 0.0426(3) 0.7612(2) 0.0951(11) Uani 1 1 d .
H17A H 1.7291 0.0428 0.7177 0.143 Uiso 1 1 calc R
H17B H 1.5913 -0.0196 0.7620 0.143 Uiso 1 1 calc R
H17C H 1.6930 0.0551 0.8169 0.143 Uiso 1 1 calc R

loop_
_atom_site_aniso_label
_atom_site_aniso_U_11
_atom_site_aniso_U_22
_atom_site_aniso_U_33
_atom_site_aniso_U_23
_atom_site_aniso_U_13
_atom_site_aniso_U_12
S1 0.0467(3) 0.0646(3) 0.0434(3) -0.0004(3) -0.0003(3) -0.0121(3)
O1 0.0920(15) 0.0664(11) 0.0532(11) 0.0149(9) -0.0127(9) -0.0245(11)
O2 0.0417(10) 0.1081(16) 0.0652(12) -0.0182(11) 0.0116(8) -0.0060(10)
O3 0.0851(14) 0.1228(17) 0.0551(14) -0.0161(12) -0.0069(11) 0.0200(13)
N1 0.0559(13) 0.0539(10) 0.0450(11) -0.0017(9) -0.0078(10) -0.0050(10)
C1 0.0390(11) 0.0443(11) 0.0409(13) -0.0011(11) -0.0007(11) 0.0016(9)
C2 0.0476(13) 0.0542(13) 0.0675(17) 0.0019(14) 0.0015(13) 0.0153(11)
C3 0.0768(18) 0.0401(12) 0.077(2) 0.0014(13) 0.0087(16) 0.0004(12)
C4 0.0556(14) 0.0642(15) 0.0573(16) -0.0113(13) 0.0094(13) -0.0147(12)
C5 0.0400(13) 0.0736(17) 0.097(2) -0.0045(17) -0.0015(14) 0.0038(12)
C6 0.0465(13) 0.0447(12) 0.090(2) 0.0017(15) -0.0059(15) 0.0076(10)
C7 0.088(2) 0.106(2) 0.097(3) -0.020(2) 0.022(2) -0.0495(19)
C8 0.0504(14) 0.0475(13) 0.0541(17) 0.0013(11) -0.0059(12) -0.0058(11)
C9 0.0523(16) 0.0561(13) 0.0497(16) -0.0028(11) -0.0051(12) -0.0064(12)
C10 0.0545(16) 0.0630(15) 0.0469(15) 0.0022(12) -0.0039(12) -0.0026(12)
C11 0.0590(15) 0.0641(15) 0.0565(16) -0.0043(13) -0.0162(13) 0.0040(13)
C12 0.0668(19) 0.0738(18) 0.0540(18) -0.0102(15) -0.0064(14) -0.0043(15)
C13 0.113(3) 0.080(2) 0.076(2) -0.0201(17) -0.0170(19) 0.032(2)
C14 0.0604(18) 0.0783(18) 0.0576(17) -0.0043(15) -0.0101(14) -0.0124(15)
C15 0.0537(17) 0.097(2) 0.0533(16) 0.0085(16) -0.0143(13) -0.0098(17)
C16 0.0597(19) 0.0899(19) 0.0666(18) 0.0139(15) -0.0044(15) -0.0092(17)
C17 0.069(2) 0.125(3) 0.092(3) 0.020(2) -0.0077(18) 0.004(2)

loop_
_atom_type_symbol
_atom_type_description
_atom_type_scat_dispersion_real
_atom_type_scat_dispersion_imag
_atom_type_scat_source
C C 0.0033 0.0016 'International Tables Vol C Tables 4.2.6.8 and 6.1.1.4'
H H 0.0000 0.0000 'International Tables Vol C Tables 4.2.6.8 and 6.1.1.4'
N N 0.0061 0.0033 'International Tables Vol C Tables 4.2.6.8 and 6.1.1.4'
O O 0.0106 0.0060 'International Tables Vol C Tables 4.2.6.8 and 6.1.1.4'
S S 0.1246 0.1234 'International Tables Vol C Tables 4.2.6.8 and 6.1.1.4'

loop_
_geom_angle_atom_site_label_1
_geom_angle_atom_site_label_2
_geom_angle_atom_site_label_3
_geom_angle
O1 S1 O2 120.63(13)
O1 S1 N1 105.62(10)
O2 S1 N1 105.67(11)
O1 S1 C1 109.10(11)
O2 S1 C1 108.38(11)
N1 S1 C1 106.56(11)
C8 N1 C11 108.1(2)
C8 N1 S1 123.62(17)
C11 N1 S1 121.38(16)
C6 C1 C2 120.2(2)
C6 C1 S1 119.02(17)
C2 C1 S1 120.80(16)
C3 C2 C1 119.0(2)
C3 C2 H2B 120.5
C1 C2 H2B 120.5
C2 C3 C4 121.9(2)
C2 C3 H3A 119.1
C4 C3 H3A 119.1
C5 C4 C3 117.9(2)
C5 C4 C7 121.0(3)
C3 C4 C7 121.1(3)
C4 C5 C6 121.4(2)
C4 C5 H5A 119.3
C6 C5 H5A 119.3
C5 C6 C1 119.7(2)
C5 C6 H6A 120.2
C1 C6 H6A 120.2
C4 C7 H7A 109.5
C4 C7 H7B 109.5
H7A C7 H7B 109.5
C4 C7 H7C 109.5
H7A C7 H7C 109.5
H7B C7 H7C 109.5
C9 C8 N1 112.0(2)
C9 C8 H8A 124.0
N1 C8 H8A 124.0
C8 C9 C12 126.0(2)
C8 C9 C10 110.0(2)
C12 C9 C10 124.0(2)
C9 C10 C14 113.3(2)
C9 C10 C11 101.53(19)
C14 C10 C11 111.4(2)
C9 C10 H10A 110.1
C14 C10 H10A 110.1
C11 C10 H10A 110.1
N1 C11 C10 103.69(19)
N1 C11 H11A 111.0
C10 C11 H11A 111.0
N1 C11 H11B 111.0
C10 C11 H11B 111.0
H11A C11 H11B 109.0
O3 C12 C9 120.5(3)
O3 C12 C13 120.5(3)
C9 C12 C13 119.0(3)
C12 C13 H13A 109.5
C12 C13 H13B 109.5
H13A C13 H13B 109.5
C12 C13 H13C 109.5
H13A C13 H13C 109.5
H13B C13 H13C 109.5
C15 C14 C10 111.9(2)
C15 C14 H14A 109.2
C10 C14 H14A 109.2
C15 C14 H14B 109.2
C10 C14 H14B 109.2
H14A C14 H14B 107.9
C16 C15 C14 125.8(3)
C16 C15 H15A 117.1
C14 C15 H15A 117.1
C15 C16 C17 126.7(3)
C15 C16 H16A 116.7
C17 C16 H16A 116.7
C16 C17 H17A 109.5
C16 C17 H17B 109.5
H17A C17 H17B 109.5
C16 C17 H17C 109.5
H17A C17 H17C 109.5
H17B C17 H17C 109.5

loop_
_geom_bond_atom_site_label_1
_geom_bond_atom_site_label_2
_geom_bond_distance
S1 O1 1.4241(18)
S1 O2 1.4286(18)
S1 N1 1.640(2)
S1 C1 1.746(2)
O3 C12 1.218(3)
N1 C8 1.388(3)
N1 C11 1.477(3)
C1 C6 1.373(3)
C1 C2 1.380(3)
C2 C3 1.371(3)
C2 H2B 0.9300
C3 C4 1.380(4)
C3 H3A 0.9300
C4 C5 1.373(4)
C4 C7 1.515(4)
C5 C6 1.373(3)
C5 H5A 0.9300
C6 H6A 0.9300
C7 H7A 0.9600
C7 H7B 0.9600
C7 H7C 0.9600
C8 C9 1.330(3)
C8 H8A 0.9300
C9 C12 1.461(4)
C9 C10 1.519(3)
C10 C14 1.536(4)
C10 C11 1.540(4)
C10 H10A 0.9800
C11 H11A 0.9700
C11 H11B 0.9700
C12 C13 1.494(4)
C13 H13A 0.9600
C13 H13B 0.9600
C13 H13C 0.9600
C14 C15 1.496(4)
C14 H14A 0.9700
C14 H14B 0.9700
C15 C16 1.295(4)
C15 H15A 0.9300
C16 C17 1.497(4)
C16 H16A 0.9300
C17 H17A 0.9600
C17 H17B 0.9600
C17 H17C 0.9600

loop_
_geom_torsion_atom_site_label_1
_geom_torsion_atom_site_label_2
_geom_torsion_atom_site_label_3
_geom_torsion_atom_site_label_4
_geom_torsion
O1 S1 N1 C8 39.2(2)
O2 S1 N1 C8 168.11(18)
C1 S1 N1 C8 -76.73(19)
O1 S1 N1 C11 -173.3(2)
O2 S1 N1 C11 -44.4(2)
C1 S1 N1 C11 70.8(2)
O1 S1 C1 C6 -25.5(3)
O2 S1 C1 C6 -158.6(2)
N1 S1 C1 C6 88.1(2)
O1 S1 C1 C2 155.7(2)
O2 S1 C1 C2 22.6(3)
N1 S1 C1 C2 -90.7(2)
C6 C1 C2 C3 1.1(4)
S1 C1 C2 C3 179.9(2)
C1 C2 C3 C4 -0.4(4)
C2 C3 C4 C5 -0.8(4)
C2 C3 C4 C7 178.5(3)
C3 C4 C5 C6 1.4(5)
C7 C4 C5 C6 -177.9(3)
C4 C5 C6 C1 -0.7(5)
C2 C1 C6 C5 -0.6(4)
S1 C1 C6 C5 -179.4(2)
C11 N1 C8 C9 12.8(3)
S1 N1 C8 C9 163.89(18)
N1 C8 C9 C12 178.9(2)
N1 C8 C9 C10 1.4(3)
C8 C9 C10 C14 105.5(2)
C12 C9 C10 C14 -72.0(3)
C8 C9 C10 C11 -14.0(3)
C12 C9 C10 C11 168.4(2)
C8 N1 C11 C10 -20.8(2)
S1 N1 C11 C10 -172.70(16)
C9 C10 C11 N1 20.2(2)
C14 C10 C11 N1 -100.7(2)
C8 C9 C12 O3 -176.7(3)
C10 C9 C12 O3 0.5(4)
C8 C9 C12 C13 4.0(4)
C10 C9 C12 C13 -178.9(3)
C9 C10 C14 C15 179.4(2)
C11 C10 C14 C15 -66.8(3)
C10 C14 C15 C16 112.3(3)
C14 C15 C16 C17 -176.6(3)
